data_4117936
loop_
_publ_author_name
'Chengfeng Zhu'
'Guozan Yuan'
'Xu Chen'
'Zhiwei Yang'
'Yong Cui'

_publ_contact_author 'Yong Cui'
_publ_contact_author_email yongcui@sjtu.edu.cn
_publ_contact_author_fax +86-21-54741297
_publ_contact_author_phone +86-21-54747687
_publ_section_title
;
 Chiral Nanoporous Metal-Metallosalen Frameworks for Hydrolytic Kinetic
 Resolution of Epoxides
;
_journal_name_full 'Journal of the American Chemical Society'
_journal_page_first 8058
_journal_page_last 8061
_journal_paper_doi 10.1021/ja302340b
_journal_volume 134
_journal_year 2012
_chemical_formula_sum 'C132 H172 Cd4 N12 Ni4 O32'
_chemical_formula_weight 3123.26
_chemical_name_systematic
; 
 ? 
;
_space_group_IT_number 5
_symmetry_cell_setting monoclinic
_symmetry_space_group_name_Hall 'C 2y'
_symmetry_space_group_name_H-M 'C 1 2 1'
_atom_sites_solution_hydrogens geom
_atom_sites_solution_primary direct
_atom_sites_solution_secondary difmap
_audit_creation_method SHELXL-97
_cell_angle_alpha 90.00
_cell_angle_beta 101.996(3)
_cell_angle_gamma 90.00
_cell_formula_units_Z 4
_cell_length_a 14.430(3)
_cell_length_b 40.910(9)
_cell_length_c 30.645(6)
_cell_measurement_reflns_used 26898
_cell_measurement_temperature 123(2)
_cell_measurement_theta_max 25.0
_cell_measurement_theta_min 2.04
_cell_volume 17696(6)
_computing_cell_refinement 'SAINT (Bruker, 1999)'
_computing_data_collection 'SMART (Bruker, 1997)'
_computing_data_reduction SAINT
_computing_molecular_graphics 'SHELXTL-PLUS (Sheldrick, 1990)'
_computing_publication_material SHELXL-97
_computing_structure_refinement 'SHELXL-97 (Sheldrick, 1997)'
_computing_structure_solution 'SHELXS-97 (Sheldrick, 1990)'
_diffrn_ambient_temperature 123(2)
_diffrn_measured_fraction_theta_full 0.994
_diffrn_measured_fraction_theta_max 0.994
_diffrn_radiation_monochromator graphite
_diffrn_radiation_source 'fine-focus sealed tube'
_diffrn_radiation_type MoK\a
_diffrn_radiation_wavelength 0.71073
_diffrn_reflns_av_R_equivalents 0.0880
_diffrn_reflns_av_sigmaI/netI 0.1592
_diffrn_reflns_limit_h_max 17
_diffrn_reflns_limit_h_min -15
_diffrn_reflns_limit_k_max 42
_diffrn_reflns_limit_k_min -48
_diffrn_reflns_limit_l_max 36
_diffrn_reflns_limit_l_min -36
_diffrn_reflns_number 45624
_diffrn_reflns_theta_full 25.00
_diffrn_reflns_theta_max 25.00
_diffrn_reflns_theta_min 2.04
_exptl_absorpt_coefficient_mu 0.947
_exptl_absorpt_correction_T_max 0.910
_exptl_absorpt_correction_T_min 0.890
_exptl_absorpt_correction_type multi-scan
_exptl_absorpt_process_details 'SADABS (Sheldrick, 1996)'
_exptl_crystal_colour Red
_exptl_crystal_density_diffrn 1.172
_exptl_crystal_description Block
_exptl_crystal_F_000 6432
_exptl_crystal_size_max 0.12
_exptl_crystal_size_mid 0.12
_exptl_crystal_size_min 0.10
_refine_diff_density_max 1.681
_refine_diff_density_min -0.853
_refine_diff_density_rms 0.152
_refine_ls_abs_structure_details 'Flack H D (1983), Acta Cryst. A39, 876-881'
_refine_ls_abs_structure_Flack 0.29(4)
_refine_ls_extinction_method none
_refine_ls_goodness_of_fit_ref 0.996
_refine_ls_hydrogen_treatment constr
_refine_ls_matrix_type full
_refine_ls_number_parameters 1212
_refine_ls_number_reflns 26898
_refine_ls_number_restraints 371
_refine_ls_restrained_S_all 1.006
_refine_ls_R_factor_all 0.1838
_refine_ls_R_factor_gt 0.1072
_refine_ls_shift/su_max 0.000
_refine_ls_shift/su_mean 0.000
_refine_ls_structure_factor_coef Fsqd
_refine_ls_weighting_details 'calc w=1/[\s^2^(Fo^2^)+(0.1214P)^2^+305.2712P] where P=(Fo^2^+2Fc^2^)/3'
_refine_ls_weighting_scheme calc
_refine_ls_wR_factor_gt 0.2559
_refine_ls_wR_factor_ref 0.3104
_reflns_number_gt 13953
_reflns_number_total 26898
_reflns_threshold_expression >2sigma(I)
_cod_data_source_file ja302340b_si_002_1.cif
_cod_data_source_block '[Cd4(NiL)4(DMF)4]4H2O_1'
_cod_database_code 4117936

loop_
_symmetry_equiv_pos_as_xyz
'x, y, z'
'-x, y, -z'
'x+1/2, y+1/2, z'
'-x+1/2, y+1/2, -z'

loop_
_atom_site_label
_atom_site_type_symbol
_atom_site_fract_x
_atom_site_fract_y
_atom_site_fract_z
_atom_site_U_iso_or_equiv
_atom_site_adp_type
_atom_site_occupancy
_atom_site_symmetry_multiplicity
_atom_site_calc_flag
_atom_site_refinement_flags
Cd1 Cd -0.5000 -0.45278(7) 0.0000 0.0411(7) Uani 1 2 d S
Cd2 Cd -0.25520(13) -0.47711(5) 0.00506(6) 0.0458(5) Uani 1 1 d .
Cd4 Cd 0.0000 -0.66101(9) 0.5000 0.0871(13) Uani 1 2 d S
Cd6 Cd 0.0000 -0.74652(7) 0.5000 0.0485(8) Uani 1 2 d S
Cd5 Cd 0.24439(15) -0.72104(6) 0.50652(6) 0.0551(6) Uani 1 1 d .
Cd3 Cd -0.5000 -0.53802(9) 0.0000 0.0756(11) Uani 1 2 d S
Ni1 Ni -0.3969(2) -0.39376(9) 0.27885(10) 0.0476(9) Uani 1 1 d .
Ni2 Ni -0.1734(3) -0.64616(10) 0.22677(11) 0.0545(10) Uani 1 1 d .
Ni3 Ni -0.3957(2) -0.30387(9) -0.22137(12) 0.0516(10) Uani 1 1 d .
Ni4 Ni -0.6721(2) -0.55254(9) -0.27112(9) 0.0426(9) Uani 1 1 d .
N1 N -0.5022(14) -0.3770(5) 0.2990(6) 0.052(5) Uani 1 1 d DU
N2 N -0.4814(11) -0.4157(5) 0.2340(6) 0.042(5) Uani 1 1 d DU
N3 N -0.2957(12) -0.6340(5) 0.2018(5) 0.038(5) Uani 1 1 d DU
N4 N -0.2294(16) -0.6559(6) 0.2740(6) 0.071(7) Uani 1 1 d .
N5 N -0.4886(11) -0.2923(4) -0.2710(7) 0.046(5) Uani 1 1 d .
N6 N -0.4955(13) -0.3135(5) -0.1968(6) 0.051(5) Uani 1 1 d D
N7 N -0.7220(10) -0.5349(5) -0.2256(5) 0.033(4) Uani 1 1 d DU
N8 N -0.7913(16) -0.5653(7) -0.2974(8) 0.092(10) Uani 1 1 d D
O1 O -0.2801(12) -0.2760(4) 0.4824(5) 0.050(4) Uani 1 1 d D
O2 O -0.4397(18) -0.2799(6) 0.4576(8) 0.108(9) Uani 1 1 d D
O3 O -0.3106(12) -0.3771(5) 0.3257(5) 0.065(6) Uani 1 1 d D
O4 O -0.3017(9) -0.4075(5) 0.2536(4) 0.056(4) Uani 1 1 d D
O5 O -0.3573(12) -0.4560(5) 0.0549(5) 0.049(4) Uani 1 1 d U
O6 O -0.2096(11) -0.4572(5) 0.0750(5) 0.069(6) Uani 1 1 d D
O7 O -0.3449(15) -0.5311(6) 0.0445(6) 0.072(5) Uiso 1 1 d .
O8 O -0.2021(14) -0.5291(6) 0.0321(5) 0.073(6) Uani 1 1 d .
O9 O -0.1251(9) -0.6359(3) 0.1776(4) 0.038(3) Uiso 1 1 d .
O10 O -0.0547(11) -0.6552(5) 0.2571(4) 0.062(6) Uani 1 1 d D
O11 O 0.1745(14) -0.7118(5) 0.4378(6) 0.081(6) Uiso 1 1 d .
O12 O 0.0383(10) -0.7032(4) 0.4593(5) 0.037(4) Uani 1 1 d U
O13 O -0.2014(12) -0.2358(4) -0.4212(5) 0.050(4) Uani 1 1 d U
O14 O -0.3641(10) -0.2371(6) -0.4446(5) 0.070(7) Uani 1 1 d .
O15 O -0.2861(12) -0.2937(5) -0.2431(5) 0.054 Uani 1 1 d D
O16 O -0.3040(11) -0.3168(4) -0.1708(5) 0.049(4) Uani 1 1 d .
O17 O -0.4421(9) -0.4202(5) -0.0416(5) 0.055(5) Uani 1 1 d D
O18 O -0.2886(15) -0.4275(6) -0.0250(7) 0.090(7) Uiso 1 1 d D
O19 O -0.4516(13) -0.4963(5) -0.0422(5) 0.060(5) Uani 1 1 d D
O20 O -0.3176(10) -0.4939(4) -0.0619(4) 0.040(4) Uiso 1 1 d D
O21 O -0.5467(12) -0.5412(4) -0.2461(4) 0.054(5) Uani 1 1 d DU
O22 O -0.6172(12) -0.5689(5) -0.3166(6) 0.067 Uani 1 1 d .
O23 O -0.7238(15) -0.6661(6) -0.4790(6) 0.089(8) Uani 1 1 d D
O24 O -0.8645(13) -0.6605(7) -0.4631(6) 0.101(9) Uani 1 1 d D
O25 O -0.552(3) -0.5759(9) 0.0376(10) 0.183(15) Uani 1 1 d D
O26 O -0.1266(10) -0.4759(4) -0.0154(5) 0.059(4) Uani 1 1 d DU
C1 C -0.3556(16) -0.2861(7) 0.4569(8) 0.069(10) Uani 1 1 d D
C2 C -0.3453(9) -0.3153(4) 0.4266(4) 0.060(8) Uani 1 1 d G
C3 C -0.2554(8) -0.3260(4) 0.4235(5) 0.042(6) Uani 1 1 d G
H3A H -0.2025 -0.3186 0.4439 0.051 Uiso 1 1 calc R
C4 C -0.2447(7) -0.3476(4) 0.3899(5) 0.060(7) Uani 1 1 d GD
C5 C -0.3238(9) -0.3585(4) 0.3594(4) 0.042(5) Uani 1 1 d GD
C6 C -0.4136(8) -0.3478(4) 0.3626(4) 0.059(8) Uani 1 1 d G
C7 C -0.4244(7) -0.3262(4) 0.3962(5) 0.043(6) Uani 1 1 d G
H7A H -0.4845 -0.3191 0.3983 0.052 Uiso 1 1 calc R
O28 O -0.0408(17) -0.6219(6) 0.5510(8) 0.107(8) Uani 1 1 d D
C9 C -0.140(2) -0.4019(6) 0.3944(12) 0.101 Uani 1 1 d D
H9A H -0.1770 -0.4095 0.3665 0.152 Uiso 1 1 calc R
H9B H -0.1639 -0.4115 0.4185 0.152 Uiso 1 1 calc R
H9C H -0.0751 -0.4082 0.3968 0.152 Uiso 1 1 calc R
C8 C -0.1471(13) -0.3645(6) 0.3967(8) 0.067 Uani 1 1 d D
C10 C -0.101(2) -0.3561(13) 0.3570(9) 0.16(2) Uani 1 1 d D
H10A H -0.1448 -0.3607 0.3295 0.241 Uiso 1 1 calc R
H10B H -0.0449 -0.3691 0.3586 0.241 Uiso 1 1 calc R
H10C H -0.0843 -0.3334 0.3580 0.241 Uiso 1 1 calc R
C11 C -0.0805(17) -0.3603(7) 0.4438(7) 0.065 Uani 1 1 d D
H11A H -0.1146 -0.3659 0.4665 0.097 Uiso 1 1 calc R
H11B H -0.0597 -0.3380 0.4476 0.097 Uiso 1 1 calc R
H11C H -0.0265 -0.3744 0.4461 0.097 Uiso 1 1 calc R
C12 C -0.5009(15) -0.3586(5) 0.3319(6) 0.044(5) Uiso 1 1 d D
H12A H -0.5586 -0.3513 0.3372 0.052 Uiso 1 1 calc R
C13 C -0.5875(13) -0.3869(6) 0.2685(7) 0.056(6) Uiso 1 1 d D
C14 C -0.6792(13) -0.3794(6) 0.2844(7) 0.058(6) Uani 1 1 d DU
H14A H -0.6857 -0.3559 0.2869 0.070 Uiso 1 1 calc R
H14B H -0.6754 -0.3888 0.3137 0.070 Uiso 1 1 calc R
C15 C -0.7684(18) -0.3932(7) 0.2519(10) 0.109 Uani 1 1 d D
H15A H -0.8179 -0.3970 0.2685 0.131 Uiso 1 1 calc R
H15B H -0.7914 -0.3770 0.2291 0.131 Uiso 1 1 calc R
C16 C -0.7490(16) -0.4249(5) 0.2296(8) 0.061(6) Uani 1 1 d DU
H16A H -0.8038 -0.4299 0.2063 0.073 Uiso 1 1 calc R
H16B H -0.7426 -0.4423 0.2515 0.073 Uiso 1 1 calc R
C17 C -0.6615(17) -0.4252(7) 0.2090(8) 0.060(7) Uani 1 1 d U
H17A H -0.6528 -0.4466 0.1969 0.072 Uiso 1 1 calc R
H17B H -0.6680 -0.4093 0.1851 0.072 Uiso 1 1 calc R
C18 C -0.5801(11) -0.4168(5) 0.2451(6) 0.044(5) Uani 1 1 d DU
H18A H -0.5771 -0.4342 0.2674 0.053 Uiso 1 1 calc R
C19 C -0.465(2) -0.4260(7) 0.1947(8) 0.072(9) Uani 1 1 d D
H19A H -0.5155 -0.4345 0.1738 0.087 Uiso 1 1 calc R
C20 C -0.3809(9) -0.4247(5) 0.1843(5) 0.050(3) Uani 1 1 d G
C21 C -0.2961(11) -0.4195(5) 0.2146(4) 0.050(3) Uani 1 1 d GD
C22 C -0.2104(9) -0.4249(5) 0.2018(4) 0.050(3) Uani 1 1 d GD
C23 C -0.2096(9) -0.4355(5) 0.1588(5) 0.050(3) Uani 1 1 d G
H23A H -0.1523 -0.4391 0.1502 0.060 Uiso 1 1 calc R
C24 C -0.2944(11) -0.4406(5) 0.1285(4) 0.050(3) Uani 1 1 d G
C25 C -0.3801(9) -0.4352(5) 0.1413(4) 0.050(3) Uani 1 1 d G
H25A H -0.4369 -0.4386 0.1210 0.060 Uiso 1 1 calc R
C26 C -0.1190(12) -0.4121(5) 0.2337(7) 0.066(8) Uani 1 1 d D
C27 C -0.109(2) -0.4301(8) 0.2783(9) 0.091(11) Uiso 1 1 d D
H27A H -0.1625 -0.4253 0.2911 0.136 Uiso 1 1 calc R
H27B H -0.0520 -0.4230 0.2982 0.136 Uiso 1 1 calc R
H27C H -0.1055 -0.4532 0.2734 0.136 Uiso 1 1 calc R
C28 C -0.0340(15) -0.4195(6) 0.2113(8) 0.065(7) Uani 1 1 d DU
H28A H 0.0237 -0.4122 0.2304 0.098 Uiso 1 1 calc R
H28B H -0.0427 -0.4082 0.1833 0.098 Uiso 1 1 calc R
H28C H -0.0304 -0.4426 0.2064 0.098 Uiso 1 1 calc R
C29 C -0.1107(19) -0.3754(5) 0.2426(9) 0.069(7) Uani 1 1 d DU
H29A H -0.1618 -0.3683 0.2560 0.103 Uiso 1 1 calc R
H29B H -0.1137 -0.3640 0.2149 0.103 Uiso 1 1 calc R
H29C H -0.0514 -0.3707 0.2624 0.103 Uiso 1 1 calc R
C30 C -0.2871(16) -0.4505(7) 0.0842(8) 0.054 Uani 1 1 d D
C31 C -0.272(2) -0.5415(7) 0.0482(10) 0.089 Uani 1 1 d D
C32 C -0.2337(12) -0.5714(4) 0.0785(5) 0.047(6) Uani 1 1 d GDU
C33 C -0.2914(8) -0.5826(4) 0.1064(5) 0.065(8) Uani 1 1 d G
H33A H -0.3527 -0.5745 0.1033 0.078 Uiso 1 1 calc R
C34 C -0.2576(10) -0.6059(4) 0.1388(5) 0.038(5) Uani 1 1 d GU
C35 C -0.1660(11) -0.6179(4) 0.1434(5) 0.068(5) Uiso 1 1 d G
C36 C -0.1083(9) -0.6067(5) 0.1155(6) 0.068(5) Uiso 1 1 d GD
C37 C -0.1421(11) -0.5834(5) 0.0830(5) 0.068(5) Uiso 1 1 d G
H37A H -0.1035 -0.5759 0.0644 0.081 Uiso 1 1 calc R
C38 C -0.0085(11) -0.6209(5) 0.1129(6) 0.045(5) Uiso 1 1 d D
C39 C 0.0587(17) -0.6090(9) 0.1558(9) 0.107(13) Uani 1 1 d D
H39A H 0.0332 -0.6149 0.1813 0.160 Uiso 1 1 calc R
H39B H 0.0652 -0.5857 0.1548 0.160 Uiso 1 1 calc R
H39C H 0.1197 -0.6190 0.1581 0.160 Uiso 1 1 calc R
C40 C -0.023(2) -0.6575(6) 0.1051(9) 0.096(10) Uani 1 1 d DU
H40A H -0.0458 -0.6670 0.1294 0.144 Uiso 1 1 calc R
H40B H 0.0366 -0.6674 0.1032 0.144 Uiso 1 1 calc R
H40C H -0.0679 -0.6611 0.0777 0.144 Uiso 1 1 calc R
C41 C 0.0366(18) -0.6084(7) 0.0741(8) 0.082(8) Uani 1 1 d DU
H41A H 0.0964 -0.6190 0.0755 0.122 Uiso 1 1 calc R
H41B H 0.0460 -0.5852 0.0768 0.122 Uiso 1 1 calc R
H41C H -0.0049 -0.6133 0.0461 0.122 Uiso 1 1 calc R
C42 C -0.3149(18) -0.6150(6) 0.1661(8) 0.061(8) Uani 1 1 d .
H42A H -0.3764 -0.6068 0.1590 0.073 Uiso 1 1 calc R
C43 C -0.3715(12) -0.6511(6) 0.2218(6) 0.049(5) Uani 1 1 d DU
H43A H -0.3721 -0.6742 0.2132 0.059 Uiso 1 1 calc R
C44 C -0.473(2) -0.6378(15) 0.2059(15) 0.25(4) Uani 1 1 d .
H44A H -0.4775 -0.6147 0.2125 0.297 Uiso 1 1 calc R
H44B H -0.4972 -0.6415 0.1743 0.297 Uiso 1 1 calc R
C45 C -0.5237(19) -0.6587(7) 0.2343(7) 0.076(8) Uiso 1 1 d D
H45A H -0.5200 -0.6812 0.2250 0.091 Uiso 1 1 calc R
H45B H -0.5901 -0.6525 0.2277 0.091 Uiso 1 1 calc R
C46 C -0.4886(17) -0.6573(9) 0.2851(8) 0.103(11) Uani 1 1 d DU
H46A H -0.4932 -0.6351 0.2957 0.123 Uiso 1 1 calc R
H46B H -0.5273 -0.6713 0.2996 0.123 Uiso 1 1 calc R
C47 C -0.3853(15) -0.6687(9) 0.2962(8) 0.078(11) Uani 1 1 d D
H47A H -0.3824 -0.6917 0.2891 0.094 Uiso 1 1 calc R
H47B H -0.3602 -0.6661 0.3279 0.094 Uiso 1 1 calc R
C48 C -0.3244(17) -0.6490(7) 0.2697(8) 0.061 Uani 1 1 d .
H48A H -0.3283 -0.6260 0.2784 0.073 Uiso 1 1 calc R
C49 C -0.1817(18) -0.6684(6) 0.3131(8) 0.053(5) Uiso 1 1 d .
H49A H -0.2175 -0.6745 0.3338 0.063 Uiso 1 1 calc R
C50 C -0.0803(8) -0.6732(5) 0.3258(5) 0.055(4) Uani 1 1 d G
C51 C -0.0210(11) -0.6682(5) 0.2960(4) 0.055(4) Uani 1 1 d GD
C52 C 0.0750(10) -0.6753(5) 0.3086(4) 0.055(4) Uani 1 1 d GD
C53 C 0.1118(8) -0.6875(4) 0.3510(5) 0.048(6) Uani 1 1 d G
H53A H 0.1760 -0.6923 0.3594 0.058 Uiso 1 1 calc R
C54 C 0.0526(10) -0.6926(4) 0.3808(3) 0.050(6) Uani 1 1 d G
C55 C -0.0435(9) -0.6854(4) 0.3682(4) 0.037(6) Uani 1 1 d G
H55A H -0.0831 -0.6888 0.3882 0.044 Uiso 1 1 calc R
C56 C 0.1459(11) -0.6701(5) 0.2768(5) 0.046(5) Uani 1 1 d D
C57 C 0.1499(16) -0.6335(5) 0.2653(6) 0.068 Uani 1 1 d D
H57A H 0.0876 -0.6261 0.2513 0.102 Uiso 1 1 calc R
H57B H 0.1921 -0.6304 0.2452 0.102 Uiso 1 1 calc R
H57C H 0.1724 -0.6212 0.2921 0.102 Uiso 1 1 calc R
C58 C 0.1106(17) -0.6898(6) 0.2330(7) 0.068(7) Uani 1 1 d DU
H58A H 0.0491 -0.6820 0.2185 0.103 Uiso 1 1 calc R
H58B H 0.1066 -0.7125 0.2400 0.103 Uiso 1 1 calc R
H58C H 0.1542 -0.6869 0.2135 0.103 Uiso 1 1 calc R
C59 C 0.2468(17) -0.6832(8) 0.2977(10) 0.097 Uani 1 1 d D
H59A H 0.2882 -0.6796 0.2774 0.145 Uiso 1 1 calc R
H59B H 0.2433 -0.7062 0.3036 0.145 Uiso 1 1 calc R
H59C H 0.2711 -0.6719 0.3252 0.145 Uiso 1 1 calc R
C60 C 0.0935(16) -0.6989(7) 0.4294(8) 0.046 Uani 1 1 d .
C61 C -0.2845(17) -0.2412(5) -0.4158(5) 0.047(6) Uani 1 1 d D
C62 C -0.2860(10) -0.2549(4) -0.3690(4) 0.042(5) Uani 1 1 d GDU
C63 C -0.2024(8) -0.2625(5) -0.3391(5) 0.058(6) Uani 1 1 d G
H63A H -0.1443 -0.2589 -0.3470 0.070 Uiso 1 1 calc R
C64 C -0.2054(9) -0.2754(5) -0.2975(4) 0.058(6) Uani 1 1 d GD
C65 C -0.2921(11) -0.2808(5) -0.2857(4) 0.050(6) Uani 1 1 d GD
C66 C -0.3758(8) -0.2732(4) -0.3156(4) 0.047(6) Uani 1 1 d G
C67 C -0.3728(8) -0.2603(4) -0.3572(4) 0.043(5) Uani 1 1 d GU
H67A H -0.4288 -0.2553 -0.3772 0.051 Uiso 1 1 calc R
C68 C -0.1101(12) -0.2781(5) -0.2657(6) 0.048(6) Uani 1 1 d DU
C69 C -0.0239(14) -0.2654(6) -0.2818(8) 0.061(6) Uani 1 1 d DU
H69A H -0.0221 -0.2750 -0.3102 0.092 Uiso 1 1 calc R
H69B H 0.0326 -0.2712 -0.2607 0.092 Uiso 1 1 calc R
H69C H -0.0278 -0.2421 -0.2848 0.092 Uiso 1 1 calc R
C70 C -0.093(2) -0.3143(6) -0.2561(9) 0.083(9) Uani 1 1 d DU
H70A H -0.0962 -0.3258 -0.2836 0.125 Uiso 1 1 calc R
H70B H -0.1410 -0.3225 -0.2414 0.125 Uiso 1 1 calc R
H70C H -0.0319 -0.3173 -0.2372 0.125 Uiso 1 1 calc R
C75 C -0.7595(13) -0.2911(7) -0.2833(6) 0.071(7) Uani 1 1 d D
H75A H -0.7757 -0.3132 -0.2935 0.085 Uiso 1 1 calc R
H75B H -0.8093 -0.2768 -0.2986 0.085 Uiso 1 1 calc R
C71 C -0.1051(18) -0.2620(6) -0.2192(7) 0.057(7) Uiso 1 1 d D
H71A H -0.1565 -0.2698 -0.2066 0.086 Uiso 1 1 calc R
H71B H -0.1098 -0.2387 -0.2226 0.086 Uiso 1 1 calc R
H71C H -0.0460 -0.2675 -0.1998 0.086 Uiso 1 1 calc R
C72 C -0.4728(14) -0.2792(6) -0.3035(7) 0.030(5) Uani 1 1 d U
H72A H -0.5253 -0.2717 -0.3239 0.036 Uiso 1 1 calc R
C73 C -0.5868(13) -0.3000(6) -0.2666(5) 0.049(5) Uani 1 1 d DU
H73A H -0.5969 -0.3231 -0.2744 0.058 Uiso 1 1 calc R
C74 C -0.6665(14) -0.2815(6) -0.2967(7) 0.050(6) Uani 1 1 d DU
H74A H -0.6690 -0.2871 -0.3277 0.060 Uiso 1 1 calc R
H74B H -0.6563 -0.2581 -0.2932 0.060 Uiso 1 1 calc R
C76 C -0.7573(16) -0.2895(7) -0.2327(6) 0.073(7) Uani 1 1 d DU
H76A H -0.7530 -0.2668 -0.2232 0.087 Uiso 1 1 calc R
H76B H -0.8158 -0.2984 -0.2269 0.087 Uiso 1 1 calc R
C77 C -0.6770(12) -0.3077(5) -0.2069(6) 0.038(5) Uani 1 1 d U
H77A H -0.6865 -0.3308 -0.2132 0.045 Uiso 1 1 calc R
H77B H -0.6749 -0.3045 -0.1754 0.045 Uiso 1 1 calc R
C78 C -0.5852(15) -0.2976(7) -0.2171(5) 0.083(9) Uani 1 1 d D
H78A H -0.5775 -0.2743 -0.2094 0.100 Uiso 1 1 calc R
C79 C -0.4907(17) -0.3319(6) -0.1636(7) 0.058(7) Uiso 1 1 d D
H79A H -0.5473 -0.3354 -0.1543 0.070 Uiso 1 1 calc R
C80 C -0.4078(10) -0.3483(4) -0.1378(5) 0.047(7) Uani 1 1 d G
C81 C -0.3182(13) -0.3352(4) -0.1361(5) 0.067(6) Uani 1 1 d G
C82 C -0.2412(9) -0.3466(5) -0.1047(6) 0.067(6) Uani 1 1 d GD
C83 C -0.2539(11) -0.3710(5) -0.0750(5) 0.093(11) Uani 1 1 d GU
H83A H -0.2024 -0.3786 -0.0539 0.111 Uiso 1 1 calc R
C84 C -0.3435(14) -0.3840(4) -0.0766(5) 0.073(10) Uani 1 1 d GD
C85 C -0.4205(10) -0.3727(5) -0.1080(6) 0.088(11) Uani 1 1 d G
H85A H -0.4804 -0.3814 -0.1091 0.105 Uiso 1 1 calc R
C86 C -0.1411(12) -0.3310(6) -0.1013(7) 0.092(11) Uani 1 1 d D
C87 C -0.1593(17) -0.2937(6) -0.0981(8) 0.084(10) Uani 1 1 d D
H87A H -0.1011 -0.2820 -0.0969 0.125 Uiso 1 1 calc R
H87B H -0.1828 -0.2893 -0.0716 0.125 Uiso 1 1 calc R
H87C H -0.2052 -0.2868 -0.1238 0.125 Uiso 1 1 calc R
C88 C -0.100(2) -0.3432(8) -0.1408(9) 0.078(9) Uani 1 1 d DU
H88A H -0.0396 -0.3333 -0.1397 0.117 Uiso 1 1 calc R
H88B H -0.1425 -0.3374 -0.1682 0.117 Uiso 1 1 calc R
H88C H -0.0934 -0.3665 -0.1391 0.117 Uiso 1 1 calc R
C89 C -0.0668(15) -0.3506(6) -0.0665(7) 0.071(7) Uani 1 1 d D
H89A H -0.0050 -0.3413 -0.0647 0.107 Uiso 1 1 calc R
H89B H -0.0664 -0.3730 -0.0757 0.107 Uiso 1 1 calc R
H89C H -0.0835 -0.3495 -0.0378 0.107 Uiso 1 1 calc R
C91 C -0.4045(14) -0.4955(7) -0.0717(7) 0.062(7) Uani 1 1 d D
C90 C -0.3564(13) -0.4117(6) -0.0457(8) 0.060(8) Uani 1 1 d DU
C92 C -0.4472(11) -0.5105(5) -0.1161(3) 0.051(4) Uani 1 1 d G
C93 C -0.5442(10) -0.5137(5) -0.1320(4) 0.066(9) Uiso 1 1 d G
H93A H -0.5859 -0.5095 -0.1132 0.080 Uiso 1 1 calc R
C94 C -0.5791(8) -0.5232(5) -0.1759(4) 0.045(5) Uani 1 1 d G
C95 C -0.5169(10) -0.5295(5) -0.2039(3) 0.051(4) Uani 1 1 d GD
C96 C -0.4198(9) -0.5263(5) -0.1881(4) 0.051(4) Uani 1 1 d GD
C97 C -0.3850(8) -0.5168(5) -0.1442(4) 0.051(4) Uani 1 1 d G
H97A H -0.3200 -0.5146 -0.1336 0.061 Uiso 1 1 calc R
C99 C -0.2453(15) -0.5257(6) -0.1954(8) 0.066(7) Uiso 1 1 d D
H99A H -0.2032 -0.5320 -0.2145 0.098 Uiso 1 1 calc R
H99B H -0.2264 -0.5364 -0.1671 0.098 Uiso 1 1 calc R
H99C H -0.2427 -0.5025 -0.1912 0.098 Uiso 1 1 calc R
C98 C -0.3468(13) -0.5359(5) -0.2170(6) 0.071 Uani 1 1 d D
C100 C -0.3507(18) -0.5727(5) -0.2240(8) 0.074(7) Uani 1 1 d DU
H10D H -0.3057 -0.5790 -0.2415 0.112 Uiso 1 1 calc R
H10E H -0.4133 -0.5789 -0.2393 0.112 Uiso 1 1 calc R
H10F H -0.3357 -0.5835 -0.1956 0.112 Uiso 1 1 calc R
C101 C -0.3693(15) -0.5174(6) -0.2613(6) 0.055 Uani 1 1 d D
H10G H -0.3238 -0.5231 -0.2789 0.082 Uiso 1 1 calc R
H10H H -0.3667 -0.4943 -0.2557 0.082 Uiso 1 1 calc R
H10I H -0.4317 -0.5232 -0.2773 0.082 Uiso 1 1 calc R
C102 C -0.6782(16) -0.5254(6) -0.1877(6) 0.044 Uani 1 1 d D
H10J H -0.7133 -0.5196 -0.1666 0.053 Uiso 1 1 calc R
C104 C -0.8813(14) -0.5260(7) -0.2032(8) 0.056(7) Uani 1 1 d DU
H10K H -0.8611 -0.5050 -0.1899 0.068 Uiso 1 1 calc R
H10L H -0.8698 -0.5427 -0.1801 0.068 Uiso 1 1 calc R
C106 C -1.0234(13) -0.5560(7) -0.2530(7) 0.082(10) Uani 1 1 d D
H10M H -1.0895 -0.5536 -0.2676 0.098 Uiso 1 1 calc R
H10N H -1.0176 -0.5746 -0.2331 0.098 Uiso 1 1 calc R
C107 C -0.9602(14) -0.5610(5) -0.2888(6) 0.039(5) Uiso 1 1 d .
H10O H -0.9798 -0.5808 -0.3056 0.047 Uiso 1 1 calc R
H10P H -0.9693 -0.5428 -0.3094 0.047 Uiso 1 1 calc R
C109 C -0.8190(18) -0.5815(7) -0.3308(7) 0.082(11) Uani 1 1 d D
H10Q H -0.8838 -0.5848 -0.3405 0.099 Uiso 1 1 calc R
C103 C -0.8301(10) -0.5341(6) -0.2400(7) 0.061(7) Uani 1 1 d D
H10R H -0.8441 -0.5159 -0.2612 0.074 Uiso 1 1 calc R
C105 C -0.9889(12) -0.5252(6) -0.2269(7) 0.072(8) Uani 1 1 d D
H10S H -1.0280 -0.5074 -0.2251 0.086 Uiso 1 1 calc R
C108 C -0.856(2) -0.5636(6) -0.2667(8) 0.105(12) Uani 1 1 d D
H10T H -0.8461 -0.5828 -0.2470 0.126 Uiso 1 1 calc R
C110 C -0.7508(9) -0.5970(4) -0.3582(4) 0.053(7) Uani 1 1 d GDU
C111 C -0.6598(10) -0.5848(4) -0.3553(4) 0.037(5) Uani 1 1 d G
C112 C -0.6081(9) -0.5937(5) -0.3870(5) 0.057(7) Uani 1 1 d GD
C113 C -0.6474(11) -0.6147(5) -0.4215(5) 0.088(10) Uani 1 1 d G
H11D H -0.6127 -0.6206 -0.4427 0.105 Uiso 1 1 calc R
C114 C -0.7384(12) -0.6268(5) -0.4244(5) 0.070(7) Uani 1 1 d G
C115 C -0.7901(9) -0.6180(5) -0.3927(5) 0.070(7) Uani 1 1 d G
H11E H -0.8510 -0.6262 -0.3947 0.084 Uiso 1 1 calc R
C117 C -0.4349(18) -0.5843(8) -0.3525(8) 0.071(8) Uani 1 1 d DU
H11F H -0.4479 -0.5783 -0.3241 0.107 Uiso 1 1 calc R
H11G H -0.3784 -0.5735 -0.3566 0.107 Uiso 1 1 calc R
H11H H -0.4264 -0.6075 -0.3536 0.107 Uiso 1 1 calc R
C116 C -0.5185(15) -0.5740(6) -0.3897(8) 0.096 Uani 1 1 d D
C118 C -0.4915(19) -0.5802(7) -0.4354(8) 0.076(8) Uani 1 1 d DU
H11I H -0.4353 -0.5681 -0.4369 0.114 Uiso 1 1 calc R
H11J H -0.5425 -0.5734 -0.4589 0.114 Uiso 1 1 calc R
H11K H -0.4799 -0.6031 -0.4385 0.114 Uiso 1 1 calc R
C119 C -0.5232(15) -0.5373(5) -0.3830(8) 0.070 Uani 1 1 d D
H11L H -0.5432 -0.5330 -0.3556 0.105 Uiso 1 1 calc R
H11M H -0.5678 -0.5279 -0.4074 0.105 Uiso 1 1 calc R
H11N H -0.4618 -0.5279 -0.3817 0.105 Uiso 1 1 calc R
C120 C -0.7761(16) -0.6532(6) -0.4559(7) 0.085(10) Uani 1 1 d D
N9 N -0.6752(16) -0.6108(6) 0.0469(9) 0.169(13) Uani 1 1 d DU
C121 C -0.605(3) -0.5995(13) 0.0240(16) 0.291 Uani 1 1 d D
H12B H -0.5981 -0.6102 -0.0020 0.349 Uiso 1 1 calc R
C122 C -0.677(4) -0.5977(13) 0.0893(13) 0.329 Uiso 1 1 d D
H12C H -0.7254 -0.6087 0.1014 0.494 Uiso 1 1 calc R
H12D H -0.6917 -0.5748 0.0866 0.494 Uiso 1 1 calc R
H12E H -0.6169 -0.6008 0.1089 0.494 Uiso 1 1 calc R
C123 C -0.7433(17) -0.6336(8) 0.0258(10) 0.143(15) Uani 1 1 d D
H12F H -0.7824 -0.6401 0.0462 0.214 Uiso 1 1 calc R
H12G H -0.7118 -0.6525 0.0172 0.214 Uiso 1 1 calc R
H12H H -0.7821 -0.6238 -0.0001 0.214 Uiso 1 1 calc R
N10 N -0.0477(18) -0.4799(9) -0.0749(10) 0.36(5) Uani 1 1 d D
C124 C -0.099(2) -0.4614(7) -0.0446(10) 0.22(3) Uani 1 1 d D
H12I H -0.1101 -0.4390 -0.0484 0.269 Uiso 1 1 calc R
C125 C -0.003(5) -0.5128(9) -0.0772(15) 0.29(4) Uani 1 1 d D
H12J H -0.0171 -0.5265 -0.0539 0.431 Uiso 1 1 calc R
H12K H 0.0641 -0.5104 -0.0734 0.431 Uiso 1 1 calc R
H12L H -0.0284 -0.5226 -0.1057 0.431 Uiso 1 1 calc R
C126 C -0.042(5) -0.4557(16) -0.1118(15) 0.305 Uani 1 1 d D
H12M H -0.0678 -0.4351 -0.1053 0.458 Uiso 1 1 calc R
H12N H -0.0770 -0.4639 -0.1397 0.458 Uiso 1 1 calc R
H12O H 0.0233 -0.4528 -0.1137 0.458 Uiso 1 1 calc R
N11 N 0.4469(10) -0.7221(4) 0.4228(4) 0.053(4) Uani 1 1 d DU
O27 O 0.4086(18) -0.7244(7) 0.4922(7) 0.142(10) Uani 1 1 d DU
C127 C 0.3977(17) -0.7121(7) 0.4555(7) 0.114 Uani 1 1 d D
H12P H 0.3543 -0.6952 0.4486 0.137 Uiso 1 1 calc R
C128 C 0.468(3) -0.7562(5) 0.4202(12) 0.174 Uani 1 1 d D
H12Q H 0.4376 -0.7682 0.4403 0.262 Uiso 1 1 calc R
H12R H 0.5350 -0.7595 0.4282 0.262 Uiso 1 1 calc R
H12S H 0.4445 -0.7638 0.3903 0.262 Uiso 1 1 calc R
C129 C 0.478(3) -0.6979(7) 0.3952(11) 0.159 Uani 1 1 d D
H12T H 0.4546 -0.6769 0.4015 0.238 Uiso 1 1 calc R
H12U H 0.4551 -0.7032 0.3644 0.238 Uiso 1 1 calc R
H12V H 0.5463 -0.6974 0.4014 0.238 Uiso 1 1 calc R
N12 N -0.172(3) -0.6055(10) 0.5662(13) 0.471 Uani 1 1 d D
C130 C -0.107(3) -0.6045(11) 0.5369(14) 0.192 Uani 1 1 d D
H13A H -0.1148 -0.5922 0.5108 0.230 Uiso 1 1 calc R
C131 C -0.149(4) -0.5850(15) 0.6044(17) 0.321 Uani 1 1 d D
H13B H -0.1962 -0.5877 0.6222 0.482 Uiso 1 1 calc R
H13C H -0.1483 -0.5626 0.5951 0.482 Uiso 1 1 calc R
H13D H -0.0881 -0.5908 0.6217 0.482 Uiso 1 1 calc R
C132 C -0.254(4) -0.6258(16) 0.556(2) 0.341 Uani 1 1 d D
H13E H -0.2907 -0.6229 0.5787 0.512 Uiso 1 1 calc R
H13F H -0.2347 -0.6483 0.5558 0.512 Uiso 1 1 calc R
H13G H -0.2911 -0.6200 0.5276 0.512 Uiso 1 1 calc R
O29 O -0.662(3) -0.4711(13) 0.6615(17) 0.31(2) Uiso 1 1 d .
O30 O -0.254(4) -0.3508(17) 0.569(2) 0.37(3) Uiso 1 1 d .
O31 O -0.182(3) -0.7278(10) 0.1166(12) 0.234(15) Uiso 1 1 d .
O32 O -0.187(5) -0.3746(19) 0.062(2) 0.41(3) Uiso 1 1 d .

loop_
_atom_site_aniso_label
_atom_site_aniso_U_11
_atom_site_aniso_U_22
_atom_site_aniso_U_33
_atom_site_aniso_U_23
_atom_site_aniso_U_13
_atom_site_aniso_U_12
Cd1 0.0372(15) 0.0586(19) 0.0302(13) 0.000 0.0131(11) 0.000
Cd2 0.0335(9) 0.0696(15) 0.0360(10) 0.0079(10) 0.0114(7) 0.0041(10)
Cd4 0.100(3) 0.058(2) 0.121(3) 0.000 0.062(3) 0.000
Cd6 0.0516(17) 0.055(2) 0.0351(14) 0.000 -0.0009(13) 0.000
Cd5 0.0674(13) 0.0738(16) 0.0208(8) -0.0029(10) 0.0014(8) -0.0005(12)
Cd3 0.105(3) 0.065(2) 0.073(2) 0.000 0.056(2) 0.000
Ni1 0.053(2) 0.059(3) 0.0310(16) -0.0136(17) 0.0094(15) -0.0061(19)
Ni2 0.058(2) 0.060(3) 0.048(2) 0.0161(19) 0.0164(18) 0.009(2)
Ni3 0.0334(18) 0.061(3) 0.056(2) 0.0109(19) -0.0027(16) -0.0057(18)
Ni4 0.0322(17) 0.065(2) 0.0301(16) -0.0056(17) 0.0055(13) 0.0003(17)
N1 0.052(7) 0.054(7) 0.048(7) -0.005(5) 0.006(5) -0.004(5)
N2 0.041(6) 0.045(6) 0.043(6) -0.002(4) 0.017(4) -0.001(4)
N3 0.037(6) 0.042(6) 0.035(6) 0.003(4) 0.007(4) 0.000(4)
N4 0.085(15) 0.082(18) 0.035(10) 0.004(10) -0.014(9) 0.031(12)
N5 0.025(8) 0.036(11) 0.071(12) -0.007(9) -0.003(8) -0.009(7)
N6 0.051(11) 0.039(12) 0.061(11) 0.005(9) 0.006(9) 0.003(9)
N7 0.027(5) 0.034(6) 0.041(6) -0.001(4) 0.010(4) 0.001(4)
N8 0.064(14) 0.14(2) 0.057(13) -0.056(15) -0.019(11) 0.005(14)
O1 0.068(10) 0.036(8) 0.035(7) -0.021(6) -0.016(6) 0.015(7)
O2 0.16(3) 0.067(17) 0.090(18) -0.024(14) 0.011(17) 0.012(18)
O3 0.038(10) 0.083(14) 0.070(12) 0.014(11) -0.003(8) 0.013(9)
O4 0.021(7) 0.099(12) 0.046(7) -0.023(7) 0.004(6) 0.002(7)
O5 0.050(6) 0.051(6) 0.047(6) -0.002(4) 0.010(4) 0.000(4)
O6 0.043(9) 0.135(17) 0.026(7) -0.007(9) 0.003(6) 0.030(9)
O8 0.083(12) 0.099(15) 0.035(9) 0.028(9) 0.009(8) 0.002(11)
O10 0.048(9) 0.116(15) 0.029(7) 0.028(8) 0.026(7) 0.014(9)
O12 0.039(5) 0.042(6) 0.033(5) -0.005(4) 0.019(4) 0.004(4)
O13 0.050(6) 0.058(6) 0.044(6) 0.001(4) 0.009(4) -0.001(4)
O14 0.025(7) 0.148(19) 0.025(7) -0.008(9) -0.021(6) 0.012(9)
O15 0.054 0.054 0.054 0.000 0.011 0.000
O16 0.048(10) 0.052(10) 0.042(8) 0.030(8) 0.002(7) -0.006(8)
O17 0.028(8) 0.092(15) 0.046(9) 0.028(10) 0.009(7) -0.014(9)
O19 0.073(11) 0.077(12) 0.025(7) -0.025(8) -0.004(7) 0.025(9)
O21 0.048(6) 0.054(6) 0.059(6) 0.010(4) 0.007(4) -0.002(4)
O22 0.067 0.067 0.067 0.000 0.013 0.000
O23 0.130(18) 0.097(16) 0.037(9) -0.039(10) 0.010(10) -0.064(14)
O24 0.060(12) 0.16(2) 0.085(13) -0.055(14) 0.019(10) -0.069(13)
O25 0.26(4) 0.16(3) 0.15(2) 0.01(2) 0.09(3) -0.10(3)
O26 0.046(5) 0.065(6) 0.059(5) 0.006(4) -0.005(4) 0.001(4)
C1 0.10(2) 0.062(19) 0.055(15) -0.009(13) 0.046(16) 0.023(16)
C2 0.065(17) 0.047(17) 0.072(17) -0.026(14) 0.026(14) 0.035(14)
C3 0.024(10) 0.041(12) 0.050(12) -0.015(9) -0.019(8) -0.003(8)
C4 0.037(12) 0.10(2) 0.048(12) -0.047(13) 0.013(10) 0.000(12)
C5 0.043(12) 0.063(15) 0.022(9) 0.004(10) 0.014(8) 0.006(11)
C6 0.051(15) 0.064(19) 0.079(18) -0.010(15) 0.051(14) 0.007(14)
C7 0.067(15) 0.045(15) 0.017(9) -0.027(10) 0.004(9) -0.013(12)
O28 0.126(18) 0.094(17) 0.132(18) -0.038(14) 0.095(15) -0.006(14)
C9 0.101 0.101 0.101 0.000 0.020 0.000
C8 0.066 0.066 0.066 0.000 0.013 0.000
C10 0.07(2) 0.25(5) 0.12(3) -0.04(3) -0.07(2) 0.04(3)
C11 0.064 0.064 0.064 0.000 0.013 0.000
C14 0.056(7) 0.060(8) 0.057(7) 0.001(5) 0.009(5) 0.001(5)
C15 0.109 0.109 0.109 0.000 0.022 0.000
C16 0.057(7) 0.061(8) 0.064(7) -0.001(5) 0.012(5) -0.004(5)
C17 0.057(8) 0.063(8) 0.061(8) -0.002(5) 0.016(5) 0.000(5)
C18 0.043(6) 0.045(6) 0.044(6) 0.001(5) 0.009(4) -0.003(5)
C19 0.09(2) 0.055(18) 0.075(16) -0.040(14) 0.033(14) 0.015(14)
C20 0.047(6) 0.056(7) 0.044(6) -0.006(5) 0.000(4) -0.003(5)
C21 0.047(6) 0.056(7) 0.044(6) -0.006(5) 0.000(4) -0.003(5)
C22 0.047(6) 0.056(7) 0.044(6) -0.006(5) 0.000(4) -0.003(5)
C23 0.047(6) 0.056(7) 0.044(6) -0.006(5) 0.000(4) -0.003(5)
C24 0.047(6) 0.056(7) 0.044(6) -0.006(5) 0.000(4) -0.003(5)
C25 0.047(6) 0.056(7) 0.044(6) -0.006(5) 0.000(4) -0.003(5)
C26 0.044(13) 0.09(2) 0.078(16) -0.027(15) 0.036(11) -0.005(12)
C28 0.063(8) 0.068(8) 0.065(8) -0.001(5) 0.012(5) 0.000(5)
C29 0.069(8) 0.071(8) 0.067(8) -0.004(5) 0.013(5) -0.002(5)
C30 0.054 0.054 0.054 0.000 0.011 0.000
C31 0.088 0.088 0.088 0.000 0.018 0.000
C32 0.050(7) 0.048(7) 0.042(7) 0.002(5) 0.003(5) -0.002(5)
C33 0.033(12) 0.071(18) 0.080(17) -0.032(14) -0.016(11) 0.017(12)
C34 0.041(7) 0.040(7) 0.035(6) -0.001(4) 0.012(4) 0.003(4)
C39 0.055(16) 0.14(3) 0.14(3) 0.04(2) 0.057(18) 0.040(17)
C40 0.097(10) 0.099(11) 0.093(10) 0.001(5) 0.023(5) 0.000(5)
C41 0.080(9) 0.085(9) 0.081(9) 0.004(5) 0.020(5) 0.000(5)
C42 0.062(17) 0.060(18) 0.069(17) 0.052(15) 0.036(14) 0.026(14)
C43 0.047(6) 0.050(7) 0.049(6) 0.004(5) 0.004(4) -0.003(5)
C44 0.09(2) 0.47(9) 0.22(4) 0.25(5) 0.11(3) 0.16(4)
C46 0.102(12) 0.102(12) 0.102(12) 0.003(5) 0.017(5) 0.000(5)
C47 0.033(12) 0.16(3) 0.044(12) 0.041(15) 0.018(10) 0.029(14)
C48 0.061 0.061 0.061 0.000 0.012 0.000
C50 0.055(9) 0.056(10) 0.048(8) 0.017(7) 0.001(6) 0.017(7)
C51 0.055(9) 0.056(10) 0.048(8) 0.017(7) 0.001(6) 0.017(7)
C52 0.055(9) 0.056(10) 0.048(8) 0.017(7) 0.001(6) 0.017(7)
C53 0.036(11) 0.065(15) 0.039(11) -0.014(10) -0.002(8) 0.024(10)
C54 0.041(12) 0.055(15) 0.056(13) 0.019(11) 0.012(10) 0.006(10)
C55 0.048(12) 0.051(13) 0.018(8) 0.022(8) 0.021(7) 0.010(9)
C56 0.033(10) 0.069(16) 0.039(10) -0.005(10) 0.017(8) -0.011(9)
C57 0.079 0.101 0.038 -0.022 0.045 -0.068
C58 0.069(8) 0.071(8) 0.067(8) -0.002(5) 0.017(5) 0.003(5)
C59 0.097 0.097 0.097 0.000 0.019 0.000
C60 0.046 0.046 0.046 0.000 0.009 0.000
C61 0.077(14) 0.053(16) 0.012(8) -0.008(8) 0.013(9) -0.003(11)
C62 0.043(6) 0.042(6) 0.042(6) 0.005(5) 0.007(4) 0.003(5)
C63 0.045(12) 0.10(2) 0.034(11) 0.005(11) 0.006(9) 0.010(12)
C64 0.047(13) 0.077(18) 0.048(12) 0.027(12) 0.007(10) 0.011(12)
C65 0.047(12) 0.080(17) 0.026(9) 0.018(10) 0.016(8) 0.018(11)
C66 0.060(13) 0.060(15) 0.023(9) -0.021(9) 0.014(9) -0.030(11)
C67 0.041(6) 0.044(6) 0.041(6) 0.002(4) 0.006(4) 0.004(4)
C68 0.047(7) 0.049(7) 0.045(7) 0.002(5) 0.006(5) 0.001(5)
C69 0.059(7) 0.061(8) 0.063(7) 0.004(5) 0.010(5) -0.002(5)
C70 0.084(10) 0.082(10) 0.082(9) 0.002(5) 0.016(5) 0.001(5)
C75 0.042(12) 0.10(2) 0.073(15) -0.020(15) 0.021(11) 0.023(13)
C72 0.024(6) 0.032(6) 0.033(6) 0.001(4) 0.003(4) -0.001(4)
C73 0.049(6) 0.050(7) 0.047(6) 0.004(5) 0.010(4) 0.002(5)
C74 0.049(7) 0.051(7) 0.049(7) -0.002(5) 0.009(5) 0.003(5)
C76 0.068(8) 0.076(8) 0.074(8) -0.003(5) 0.017(5) 0.005(5)
C77 0.039(6) 0.038(6) 0.035(6) -0.001(4) 0.004(4) -0.001(4)
C78 0.13(2) 0.09(2) 0.027(11) -0.037(12) 0.005(12) 0.006(17)
C80 0.059(16) 0.040(15) 0.027(11) 0.004(11) -0.027(10) 0.002(12)
C81 0.083(14) 0.046(11) 0.055(11) 0.019(9) -0.023(9) -0.024(10)
C82 0.083(14) 0.046(11) 0.055(11) 0.019(9) -0.023(9) -0.024(10)
C83 0.094(12) 0.093(12) 0.090(12) 0.002(5) 0.019(5) -0.001(5)
C84 0.11(2) 0.08(2) 0.011(10) -0.001(12) -0.016(12) 0.041(19)
C85 0.056(18) 0.11(3) 0.11(2) -0.05(2) 0.039(17) -0.047(18)
C86 0.077(16) 0.12(3) 0.056(14) 0.056(16) -0.030(12) -0.064(17)
C87 0.071(17) 0.12(2) 0.054(14) 0.021(15) -0.010(12) -0.057(16)
C88 0.077(10) 0.079(10) 0.078(10) 0.005(5) 0.017(5) -0.003(5)
C89 0.056(14) 0.09(2) 0.052(13) -0.004(13) -0.014(11) -0.006(13)
C91 0.089(17) 0.059(17) 0.030(10) -0.012(10) -0.006(11) -0.005(13)
C90 0.061(9) 0.059(9) 0.058(9) 0.000(5) 0.011(5) 0.000(5)
C92 0.056(7) 0.079(10) 0.016(5) -0.001(6) 0.005(5) 0.015(7)
C94 0.057(13) 0.064(16) 0.019(9) 0.003(9) 0.016(9) 0.004(11)
C95 0.056(7) 0.079(10) 0.016(5) -0.001(6) 0.005(5) 0.015(7)
C96 0.056(7) 0.079(10) 0.016(5) -0.001(6) 0.005(5) 0.015(7)
C97 0.056(7) 0.079(10) 0.016(5) -0.001(6) 0.005(5) 0.015(7)
C98 0.071 0.071 0.071 0.000 0.014 0.000
C100 0.073(8) 0.076(9) 0.074(8) 0.000(5) 0.013(5) 0.000(5)
C101 0.053 0.073 0.055 0.017 0.051 0.033
C102 0.044 0.044 0.044 0.000 0.009 0.000
C104 0.055(8) 0.056(8) 0.058(8) -0.003(5) 0.012(5) 0.002(5)
C106 0.026(10) 0.17(3) 0.059(14) -0.042(17) 0.031(10) -0.017(14)
C109 0.08(2) 0.12(3) 0.045(16) 0.025(18) 0.008(15) 0.00(2)
C103 0.021(9) 0.095(19) 0.058(13) -0.020(13) -0.016(9) -0.002(11)
C105 0.018(10) 0.12(2) 0.074(15) -0.048(16) -0.008(9) 0.009(11)
C108 0.22(4) 0.037(16) 0.058(15) -0.003(12) 0.024(19) 0.045(19)
C110 0.055(8) 0.054(8) 0.050(8) -0.003(5) 0.006(5) -0.002(5)
C111 0.047(11) 0.058(13) 0.010(7) -0.018(8) 0.012(7) -0.016(9)
C112 0.052(12) 0.100(19) 0.025(9) -0.031(10) 0.024(8) -0.033(11)
C113 0.11(2) 0.10(2) 0.050(13) -0.036(14) 0.012(13) -0.048(17)
C114 0.098(14) 0.075(14) 0.047(9) -0.043(9) 0.034(9) -0.030(11)
C115 0.098(14) 0.075(14) 0.047(9) -0.043(9) 0.034(9) -0.030(11)
C117 0.073(9) 0.075(9) 0.068(9) 0.000(5) 0.018(5) -0.001(5)
C116 0.096 0.096 0.096 0.000 0.019 0.000
C118 0.078(9) 0.078(9) 0.075(8) -0.002(5) 0.021(5) -0.005(5)
C119 0.050 0.083 0.094 -0.029 0.053 -0.052
C120 0.16(3) 0.079(19) 0.020(10) -0.011(11) 0.028(14) -0.077(19)
N9 0.170(14) 0.169(14) 0.168(14) 0.000(5) 0.036(6) -0.001(5)
C121 0.291 0.291 0.291 0.000 0.060 0.000
C123 0.056(18) 0.21(4) 0.14(3) -0.01(3) -0.012(17) -0.07(2)
N10 0.15(4) 0.45(12) 0.47(10) -0.31(9) 0.02(5) -0.12(6)
C124 0.16(4) 0.05(2) 0.39(8) 0.06(4) -0.12(5) -0.03(2)
C125 0.58(13) 0.11(4) 0.15(4) -0.09(3) 0.02(6) -0.03(6)
C126 0.305 0.305 0.305 0.000 0.063 0.000
N11 0.053(6) 0.059(6) 0.051(6) -0.004(5) 0.023(4) -0.005(5)
O27 0.140(10) 0.144(11) 0.145(10) 0.001(5) 0.035(5) 0.003(5)
C127 0.070 0.182 0.075 0.005 -0.020 0.008
C128 0.174 0.174 0.174 0.000 0.036 0.000
C129 0.159 0.159 0.159 0.000 0.033 0.000
N12 0.471 0.471 0.471 0.000 0.098 0.000
C130 0.192 0.192 0.192 0.000 0.040 0.000
C131 0.321 0.321 0.321 0.000 0.067 0.000
C132 0.341 0.341 0.341 0.000 0.071 0.000

loop_
_atom_type_symbol
_atom_type_description
_atom_type_scat_dispersion_real
_atom_type_scat_dispersion_imag
_atom_type_scat_source
C C 0.0033 0.0016 'International Tables Vol C Tables 4.2.6.8 and 6.1.1.4'
H H 0.0000 0.0000 'International Tables Vol C Tables 4.2.6.8 and 6.1.1.4'
N N 0.0061 0.0033 'International Tables Vol C Tables 4.2.6.8 and 6.1.1.4'
O O 0.0106 0.0060 'International Tables Vol C Tables 4.2.6.8 and 6.1.1.4'
Ni Ni 0.3393 1.1124 'International Tables Vol C Tables 4.2.6.8 and 6.1.1.4'
Cd Cd -0.8075 1.2024 'International Tables Vol C Tables 4.2.6.8 and 6.1.1.4'

loop_
_geom_angle_atom_site_label_1
_geom_angle_atom_site_label_2
_geom_angle_atom_site_label_3
_geom_angle
_geom_angle_site_symmetry_1
_geom_angle_site_symmetry_3
O17 Cd1 O17 102.5(11) . 2_455
O17 Cd1 O5 93.9(6) . .
O17 Cd1 O5 90.1(6) 2_455 .
O17 Cd1 O5 90.1(6) . 2_455
O17 Cd1 O5 93.9(6) 2_455 2_455
O5 Cd1 O5 173.6(9) . 2_455
O17 Cd1 O19 87.0(7) . .
O17 Cd1 O19 170.1(7) 2_455 .
O5 Cd1 O19 91.9(6) . .
O5 Cd1 O19 83.3(6) 2_455 .
O17 Cd1 O19 170.1(7) . 2_455
O17 Cd1 O19 87.0(7) 2_455 2_455
O5 Cd1 O19 83.3(6) . 2_455
O5 Cd1 O19 91.9(6) 2_455 2_455
O19 Cd1 O19 83.6(10) . 2_455
O26 Cd2 O20 86.8(5) . .
O26 Cd2 O18 89.1(8) . .
O20 Cd2 O18 83.5(7) . .
O26 Cd2 O6 100.1(6) . .
O20 Cd2 O6 172.4(5) . .
O18 Cd2 O6 93.3(8) . .
O26 Cd2 O8 83.2(7) . .
O20 Cd2 O8 95.1(6) . .
O18 Cd2 O8 172.2(8) . .
O6 Cd2 O8 89.0(7) . .
O26 Cd2 O5 149.0(6) . .
O20 Cd2 O5 120.5(5) . .
O18 Cd2 O5 80.4(7) . .
O6 Cd2 O5 52.1(5) . .
O8 Cd2 O5 106.8(6) . .
O24 Cd4 O24 178.7(16) 1_656 2_455
O24 Cd4 O12 89.9(8) 1_656 .
O24 Cd4 O12 91.1(8) 2_455 .
O24 Cd4 O12 91.1(8) 1_656 2_556
O24 Cd4 O12 89.9(8) 2_455 2_556
O12 Cd4 O12 80.6(8) . 2_556
O24 Cd4 O28 91.0(9) 1_656 2_556
O24 Cd4 O28 88.2(9) 2_455 2_556
O12 Cd4 O28 91.7(7) . 2_556
O12 Cd4 O28 172.0(7) 2_556 2_556
O24 Cd4 O28 88.2(9) 1_656 .
O24 Cd4 O28 91.0(9) 2_455 .
O12 Cd4 O28 172.0(7) . .
O12 Cd4 O28 91.7(7) 2_556 .
O28 Cd4 O28 96.2(12) 2_556 .
O2 Cd6 O2 102.7(15) 3_545 4_446
O2 Cd6 O12 89.4(8) 3_545 .
O2 Cd6 O12 166.9(8) 4_446 .
O2 Cd6 O12 166.9(8) 3_545 2_556
O2 Cd6 O12 89.4(8) 4_446 2_556
O12 Cd6 O12 79.2(7) . 2_556
O2 Cd6 O14 99.0(8) 3_545 3_546
O2 Cd6 O14 92.8(8) 4_446 3_546
O12 Cd6 O14 90.4(6) . 3_546
O12 Cd6 O14 74.9(6) 2_556 3_546
O2 Cd6 O14 92.8(8) 3_545 4_445
O2 Cd6 O14 99.0(8) 4_446 4_445
O12 Cd6 O14 74.9(6) . 4_445
O12 Cd6 O14 90.4(6) 2_556 4_445
O14 Cd6 O14 161.0(11) 3_546 4_445
O11 Cd5 O13 171.3(7) . 3_546
O11 Cd5 O23 92.9(7) . 1_656
O13 Cd5 O23 93.3(7) 3_546 1_656
O11 Cd5 O1 81.6(7) . 3_545
O13 Cd5 O1 92.9(6) 3_546 3_545
O23 Cd5 O1 171.9(7) 1_656 3_545
O11 Cd5 O14 114.2(6) . 3_546
O13 Cd5 O14 58.1(5) 3_546 3_546
O23 Cd5 O14 105.5(7) 1_656 3_546
O1 Cd5 O14 82.3(7) 3_545 3_546
O11 Cd5 O27 96.1(7) . .
O13 Cd5 O27 90.5(6) 3_546 .
O23 Cd5 O27 85.9(9) 1_656 .
O1 Cd5 O27 88.8(8) 3_545 .
O14 Cd5 O27 146.6(6) 3_546 .
O11 Cd5 C61 143.4(7) . 3_546
O13 Cd5 C61 28.7(6) 3_546 3_546
O23 Cd5 C61 101.2(7) 1_656 3_546
O1 Cd5 C61 86.8(6) 3_545 3_546
O14 Cd5 C61 29.4(6) 3_546 3_546
O27 Cd5 C61 118.4(7) . 3_546
O25 Cd3 O25 88.2(19) 2_455 .
O25 Cd3 O19 92.9(10) 2_455 .
O25 Cd3 O19 177.1(12) . .
O25 Cd3 O19 177.1(12) 2_455 2_455
O25 Cd3 O19 92.9(10) . 2_455
O19 Cd3 O19 86.1(8) . 2_455
O25 Cd3 O7 90.0(12) 2_455 .
O25 Cd3 O7 99.7(11) . .
O19 Cd3 O7 83.0(7) . .
O19 Cd3 O7 87.1(7) 2_455 .
O25 Cd3 O7 99.7(11) 2_455 2_455
O25 Cd3 O7 90.0(12) . 2_455
O19 Cd3 O7 87.1(7) . 2_455
O19 Cd3 O7 83.0(7) 2_455 2_455
O7 Cd3 O7 166.5(11) . 2_455
O4 Ni1 O3 89.9(7) . .
O4 Ni1 N2 88.4(6) . .
O3 Ni1 N2 173.2(9) . .
O4 Ni1 N1 173.5(8) . .
O3 Ni1 N1 94.1(8) . .
N2 Ni1 N1 88.2(7) . .
O10 Ni2 O9 89.3(6) . .
O10 Ni2 N3 173.1(8) . .
O9 Ni2 N3 95.2(6) . .
O10 Ni2 N4 94.3(7) . .
O9 Ni2 N4 176.4(8) . .
N3 Ni2 N4 81.2(8) . .
N6 Ni3 N5 84.0(8) . .
N6 Ni3 O15 176.1(8) . .
N5 Ni3 O15 99.7(7) . .
N6 Ni3 O16 94.6(7) . .
N5 Ni3 O16 178.1(8) . .
O15 Ni3 O16 81.7(6) . .
N8 Ni4 N7 88.1(8) . .
N8 Ni4 O22 94.3(9) . .
N7 Ni4 O22 177.3(8) . .
N8 Ni4 O21 176.6(9) . .
N7 Ni4 O21 95.1(6) . .
O22 Ni4 O21 82.6(7) . .
C12 N1 C13 124(2) . .
C12 N1 Ni1 127.1(17) . .
C13 N1 Ni1 108.8(13) . .
C19 N2 C18 122.3(19) . .
C19 N2 Ni1 127.1(17) . .
C18 N2 Ni1 110.2(11) . .
C42 N3 C43 123.8(18) . .
C42 N3 Ni2 121.4(15) . .
C43 N3 Ni2 114.3(12) . .
C49 N4 C48 118(2) . .
C49 N4 Ni2 123.6(19) . .
C48 N4 Ni2 118.1(15) . .
C72 N5 C73 121.6(18) . .
C72 N5 Ni3 124.3(15) . .
C73 N5 Ni3 114.1(13) . .
C79 N6 C78 120(2) . .
C79 N6 Ni3 123.8(17) . .
C78 N6 Ni3 115.9(14) . .
C102 N7 C103 122.9(18) . .
C102 N7 Ni4 128.1(15) . .
C103 N7 Ni4 108.9(12) . .
C109 N8 C108 115(2) . .
C109 N8 Ni4 130(2) . .
C108 N8 Ni4 111.8(18) . .
C1 O1 Cd5 123.7(16) . 3_455
C1 O2 Cd6 130(2) . 3_455
C5 O3 Ni1 129.8(13) . .
C21 O4 Ni1 135.0(11) . .
C30 O5 Cd1 166.0(19) . .
C30 O5 Cd2 90.4(13) . .
Cd1 O5 Cd2 97.0(6) . .
C30 O6 Cd2 101.3(15) . .
C31 O7 Cd3 140(3) . .
C31 O8 Cd2 105.2(16) . .
C35 O9 Ni2 126.7(12) . .
C51 O10 Ni2 133.3(12) . .
C60 O11 Cd5 119.6(17) . .
C60 O12 Cd4 121.4(16) . .
C60 O12 Cd6 135.6(16) . .
Cd4 O12 Cd6 100.1(5) . .
C61 O13 Cd5 91.8(11) . 3_454
C61 O14 Cd6 162.6(18) . 3_454
C61 O14 Cd5 82.3(11) . 3_454
Cd6 O14 Cd5 98.3(5) 3_454 3_454
C65 O15 Ni3 121.3(12) . .
C81 O16 Ni3 127.3(13) . .
C90 O17 Cd1 135.6(13) . .
C90 O18 Cd2 140.1(19) . .
C91 O19 Cd3 134.2(19) . .
C91 O19 Cd1 130(2) . .
Cd3 O19 Cd1 95.1(6) . .
C91 O20 Cd2 116.8(13) . .
C95 O21 Ni4 124.3(12) . .
C111 O22 Ni4 129.0(13) . .
C120 O23 Cd5 113.4(17) . 1_454
C120 O24 Cd4 154(2) . 1_454
C121 O25 Cd3 129(3) . .
C124 O26 Cd2 133(2) . .
O2 C1 O1 130(2) . .
O2 C1 C2 113(2) . .
O1 C1 C2 116.5(19) . .
C3 C2 C7 120.0 . .
C3 C2 C1 119.6(12) . .
C7 C2 C1 119.1(12) . .
C4 C3 C2 120.0 . .
C3 C4 C5 120.0 . .
C3 C4 C8 115.1(12) . .
C5 C4 C8 123.0(12) . .
O3 C5 C6 121.3(12) . .
O3 C5 C4 118.4(12) . .
C6 C5 C4 120.0 . .
C7 C6 C5 120.0 . .
C7 C6 C12 116.8(11) . .
C5 C6 C12 123.2(11) . .
C6 C7 C2 120.0 . .
C130 O28 Cd4 117(3) . .
C9 C8 C10 98(3) . .
C9 C8 C4 120(2) . .
C10 C8 C4 109(2) . .
C9 C8 C11 97(2) . .
C10 C8 C11 114.8(19) . .
C4 C8 C11 116.2(18) . .
N1 C12 C6 124.1(19) . .
C18 C13 N1 115.1(17) . .
C18 C13 C14 119.2(18) . .
N1 C13 C14 114.4(17) . .
C13 C14 C15 112.2(19) . .
C16 C15 C14 113(2) . .
C15 C16 C17 116(2) . .
C18 C17 C16 106.6(18) . .
C13 C18 C17 116.2(18) . .
C13 C18 N2 104.7(15) . .
C17 C18 N2 118.1(16) . .
C20 C19 N2 123(2) . .
C19 C20 C21 125.0(15) . .
C19 C20 C25 113.9(15) . .
C21 C20 C25 120.0 . .
O4 C21 C20 116.9(12) . .
O4 C21 C22 123.0(12) . .
C20 C21 C22 120.0 . .
C23 C22 C21 120.0 . .
C23 C22 C26 121.8(12) . .
C21 C22 C26 117.1(12) . .
C22 C23 C24 120.0 . .
C25 C24 C23 120.0 . .
C25 C24 C30 123.6(13) . .
C23 C24 C30 116.4(13) . .
C24 C25 C20 120.0 . .
C29 C26 C27 109(2) . .
C29 C26 C28 103.3(18) . .
C27 C26 C28 111(2) . .
C29 C26 C22 117.8(18) . .
C27 C26 C22 108.0(19) . .
C28 C26 C22 107.4(15) . .
O5 C30 O6 116(2) . .
O5 C30 C24 122.0(18) . .
O6 C30 C24 121(2) . .
O7 C31 O8 126(2) . .
O7 C31 C32 125(3) . .
O8 C31 C32 108(2) . .
C33 C32 C37 120.0 . .
C33 C32 C31 115.9(17) . .
C37 C32 C31 123.4(17) . .
C34 C33 C32 120.0 . .
C42 C34 C33 117.7(15) . .
C42 C34 C35 122.3(15) . .
C33 C34 C35 120.0 . .
O9 C35 C36 116.6(13) . .
O9 C35 C34 122.5(13) . .
C36 C35 C34 120.0 . .
C35 C36 C37 120.0 . .
C35 C36 C38 125.6(13) . .
C37 C36 C38 114.0(13) . .
C36 C37 C32 120.0 . .
C40 C38 C39 119(2) . .
C40 C38 C41 105.5(18) . .
C39 C38 C41 105.0(18) . .
C40 C38 C36 106.1(18) . .
C39 C38 C36 105.2(16) . .
C41 C38 C36 116.8(17) . .
N3 C42 C34 129(2) . .
C48 C43 N3 98.6(16) . .
C48 C43 C44 120(3) . .
N3 C43 C44 115(2) . .
C45 C44 C43 99(3) . .
C44 C45 C46 118(3) . .
C47 C46 C45 108(2) . .
C46 C47 C48 111(2) . .
N4 C48 C43 108.8(19) . .
N4 C48 C47 120(2) . .
C43 C48 C47 107.1(19) . .
N4 C49 C50 126(2) . .
C51 C50 C55 120.0 . .
C51 C50 C49 121.9(13) . .
C55 C50 C49 118.0(13) . .
O10 C51 C50 119.9(12) . .
O10 C51 C52 120.0(12) . .
C50 C51 C52 120.0 . .
C51 C52 C53 120.0 . .
C51 C52 C56 122.7(11) . .
C53 C52 C56 117.3(11) . .
C54 C53 C52 120.0 . .
C53 C54 C55 120.0 . .
C53 C54 C60 120.5(12) . .
C55 C54 C60 118.3(12) . .
C54 C55 C50 120.0 . .
C57 C56 C58 109.0(16) . .
C57 C56 C59 110.7(18) . .
C58 C56 C59 106.7(18) . .
C57 C56 C52 109.6(14) . .
C58 C56 C52 109.0(15) . .
C59 C56 C52 111.7(17) . .
O11 C60 O12 118(2) . .
O11 C60 C54 115.4(19) . .
O12 C60 C54 122.0(18) . .
O13 C61 O14 127.8(16) . .
O13 C61 C62 112.5(18) . .
O14 C61 C62 119.6(18) . .
O13 C61 Cd5 59.6(9) . 3_454
O14 C61 Cd5 68.3(10) . 3_454
C62 C61 Cd5 171.4(16) . 3_454
C63 C62 C67 120.0 . .
C63 C62 C61 120.9(13) . .
C67 C62 C61 119.1(13) . .
C62 C63 C64 120.0 . .
C65 C64 C63 120.0 . .
C65 C64 C68 124.6(12) . .
C63 C64 C68 114.8(12) . .
C66 C65 C64 120.0 . .
C66 C65 O15 125.3(12) . .
C64 C65 O15 114.7(12) . .
C65 C66 C67 120.0 . .
C65 C66 C72 121.0(12) . .
C67 C66 C72 119.0(12) . .
C66 C67 C62 120.0 . .
C64 C68 C70 106.4(18) . .
C64 C68 C69 117.4(16) . .
C70 C68 C69 106.6(18) . .
C64 C68 C71 114.9(17) . .
C70 C68 C71 105.1(19) . .
C69 C68 C71 105.6(17) . .
C74 C75 C76 114.9(18) . .
N5 C72 C66 127.9(18) . .
N5 C73 C78 105.1(17) . .
N5 C73 C74 117.1(16) . .
C78 C73 C74 115.3(16) . .
C73 C74 C75 107.7(17) . .
C77 C76 C75 111.7(18) . .
C76 C77 C78 112.6(17) . .
N6 C78 C77 122(2) . .
N6 C78 C73 102.9(15) . .
C77 C78 C73 111.3(17) . .
N6 C79 C80 128(2) . .
C81 C80 C85 120.0 . .
C81 C80 C79 119.8(15) . .
C85 C80 C79 118.9(15) . .
O16 C81 C80 118.5(14) . .
O16 C81 C82 120.1(14) . .
C80 C81 C82 120.0 . .
C81 C82 C83 120.0 . .
C81 C82 C86 120.3(14) . .
C83 C82 C86 119.7(14) . .
C82 C83 C84 120.0 . .
C83 C84 C85 120.0 . .
C83 C84 C90 120.0(15) . .
C85 C84 C90 120.0(15) . .
C84 C85 C80 120.0 . .
C88 C86 C87 118(2) . .
C88 C86 C82 108.5(19) . .
C87 C86 C82 103.8(17) . .
C88 C86 C89 92.9(19) . .
C87 C86 C89 124.0(19) . .
C82 C86 C89 109.2(16) . .
O20 C91 O19 121(2) . .
O20 C91 C92 116.7(18) . .
O19 C91 C92 117.7(18) . .
O18 C90 O17 118.2(19) . .
O18 C90 C84 121.9(19) . .
O17 C90 C84 119.8(18) . .
C93 C92 C97 120.0 . .
C93 C92 C91 123.2(12) . .
C97 C92 C91 116.1(12) . .
C92 C93 C94 120.0 . .
C95 C94 C93 120.0 . .
C95 C94 C102 125.7(13) . .
C93 C94 C102 114.3(13) . .
O21 C95 C94 122.4(12) . .
O21 C95 C96 117.5(12) . .
C94 C95 C96 120.0 . .
C97 C96 C95 120.0 . .
C97 C96 C98 118.0(12) . .
C95 C96 C98 121.8(12) . .
C96 C97 C92 120.0 . .
C100 C98 C101 111.8(18) . .
C100 C98 C99 109.5(18) . .
C101 C98 C99 104.8(17) . .
C100 C98 C96 108.6(17) . .
C101 C98 C96 109.6(14) . .
C99 C98 C96 112.5(17) . .
N7 C102 C94 123(2) . .
C103 C104 C105 104.5(17) . .
C105 C106 C107 107.5(17) . .
C108 C107 C106 111.2(17) . .
N8 C109 C110 123(2) . .
C108 C103 C104 120(2) . .
C108 C103 N7 105.5(19) . .
C104 C103 N7 114.7(15) . .
C106 C105 C104 114.1(19) . .
N8 C108 C103 106(2) . .
N8 C108 C107 115(2) . .
C103 C108 C107 107.7(19) . .
C111 C110 C115 120.0 . .
C111 C110 C109 121.0(14) . .
C115 C110 C109 117.4(14) . .
O22 C111 C110 118.1(11) . .
O22 C111 C112 121.0(11) . .
C110 C111 C112 120.0 . .
C113 C112 C111 120.0 . .
C113 C112 C116 119.7(12) . .
C111 C112 C116 118.8(13) . .
C114 C113 C112 120.0 . .
C113 C114 C115 120.0 . .
C113 C114 C120 121.3(13) . .
C115 C114 C120 118.0(13) . .
C114 C115 C110 120.0 . .
C119 C116 C117 103(2) . .
C119 C116 C112 116.6(18) . .
C117 C116 C112 110.7(19) . .
C119 C116 C118 108.3(19) . .
C117 C116 C118 109(2) . .
C112 C116 C118 109.5(17) . .
O23 C120 O24 120(2) . .
O23 C120 C114 119.6(18) . .
O24 C120 C114 120(2) . .
C123 N9 C122 121.5(17) . .
C123 N9 C121 119.2(16) . .
C122 N9 C121 119.2(16) . .
O25 C121 N9 122(2) . .
C125 N10 C124 139(4) . .
C125 N10 C126 117(4) . .
C124 N10 C126 104.0(18) . .
O26 C124 N10 119(2) . .
C127 N11 C128 117.8(14) . .
C127 N11 C129 119.2(15) . .
C128 N11 C129 123.0(15) . .
C127 O27 Cd5 101.3(18) . .
O27 C127 N11 124(2) . .
C131 N12 C130 115.9(15) . .
C131 N12 C132 123.8(18) . .
C130 N12 C132 120.3(17) . .
O28 C130 N12 109(3) . .

loop_
_geom_bond_atom_site_label_1
_geom_bond_atom_site_label_2
_geom_bond_distance
_geom_bond_site_symmetry_2
Cd1 O17 2.133(15) .
Cd1 O17 2.133(15) 2_455
Cd1 O5 2.376(17) .
Cd1 O5 2.376(17) 2_455
Cd1 O19 2.391(17) .
Cd1 O19 2.391(17) 2_455
Cd2 O26 2.080(15) .
Cd2 O20 2.172(14) .
Cd2 O18 2.24(2) .
Cd2 O6 2.258(16) .
Cd2 O8 2.35(2) .
Cd2 O5 2.487(16) .
Cd4 O24 2.045(18) 1_656
Cd4 O24 2.045(18) 2_455
Cd4 O12 2.264(14) .
Cd4 O12 2.264(14) 2_556
Cd4 O28 2.39(2) 2_556
Cd4 O28 2.39(2) .
Cd6 O2 2.19(2) 3_545
Cd6 O2 2.19(2) 4_446
Cd6 O12 2.298(16) .
Cd6 O12 2.298(16) 2_556
Cd6 O14 2.343(13) 3_546
Cd6 O14 2.343(14) 4_445
Cd5 O11 2.172(19) .
Cd5 O13 2.272(16) 3_546
Cd5 O23 2.32(2) 1_656
Cd5 O1 2.369(15) 3_545
Cd5 O14 2.470(18) 3_546
Cd5 O27 2.50(2) .
Cd5 C61 2.634(15) 3_546
Cd3 O25 2.16(3) 2_455
Cd3 O25 2.16(3) .
Cd3 O19 2.33(2) .
Cd3 O19 2.33(2) 2_455
Cd3 O7 2.38(2) .
Cd3 O7 2.38(2) 2_455
Ni1 O4 1.801(13) .
Ni1 O3 1.825(17) .
Ni1 N2 1.867(18) .
Ni1 N1 1.88(2) .
Ni2 O10 1.809(15) .
Ni2 O9 1.836(13) .
Ni2 N3 1.841(18) .
Ni2 N4 1.84(2) .
Ni3 N6 1.802(19) .
Ni3 N5 1.868(18) .
Ni3 O15 1.886(17) .
Ni3 O16 1.892(14) .
Ni4 N8 1.82(2) .
Ni4 N7 1.845(16) .
Ni4 O22 1.865(17) .
Ni4 O21 1.871(16) .
N1 C12 1.254(16) .
N1 C13 1.44(3) .
N2 C19 1.341(17) .
N2 C18 1.534(16) .
N3 C42 1.32(2) .
N3 C43 1.531(16) .
N4 C49 1.35(3) .
N4 C48 1.38(3) .
N5 C72 1.19(2) .
N5 C73 1.48(2) .
N6 C79 1.254(13) .
N6 C78 1.468(13) .
N7 C102 1.263(16) .
N7 C103 1.532(15) .
N8 C109 1.215(18) .
N8 C108 1.457(18) .
O1 C1 1.272(17) .
O1 Cd5 2.369(15) 3_455
O2 C1 1.244(17) .
O2 Cd6 2.19(2) 3_455
O3 C5 1.330(15) .
O4 C21 1.310(13) .
O5 C30 1.23(3) .
O6 C30 1.240(17) .
O7 C31 1.11(3) .
O8 C31 1.32(3) .
O9 C35 1.316(17) .
O10 C51 1.304(10) .
O11 C60 1.26(3) .
O12 C60 1.35(2) .
O13 C61 1.26(2) .
O13 Cd5 2.272(16) 3_454
O14 C61 1.31(3) .
O14 Cd6 2.343(13) 3_454
O14 Cd5 2.470(18) 3_454
O15 C65 1.395(13) .
O16 C81 1.351(16) .
O17 C90 1.315(16) .
O18 C90 1.233(16) .
O19 C91 1.238(17) .
O20 C91 1.229(17) .
O21 C95 1.361(11) .
O22 C111 1.38(2) .
O23 C120 1.253(18) .
O23 Cd5 2.32(2) 1_454
O24 C120 1.284(17) .
O24 Cd4 2.045(18) 1_454
O25 C121 1.248(19) .
O26 C124 1.204(17) .
C1 C2 1.54(2) .
C2 C3 1.3900 .
C2 C7 1.3900 .
C3 C4 1.3900 .
C4 C5 1.3900 .
C4 C8 1.545(16) .
C5 C6 1.3900 .
C6 C7 1.3900 .
C6 C12 1.47(2) .
O28 C130 1.198(19) .
C9 C8 1.537(14) .
C8 C10 1.543(19) .
C8 C11 1.569(17) .
C13 C18 1.43(3) .
C13 C14 1.534(17) .
C14 C15 1.558(18) .
C15 C16 1.520(18) .
C16 C17 1.52(3) .
C17 C18 1.48(3) .
C19 C20 1.32(3) .
C20 C21 1.3900 .
C20 C25 1.3900 .
C21 C22 1.3900 .
C22 C23 1.3900 .
C22 C26 1.561(16) .
C23 C24 1.3900 .
C24 C25 1.3900 .
C24 C30 1.44(2) .
C26 C29 1.527(18) .
C26 C27 1.530(18) .
C26 C28 1.555(17) .
C31 C32 1.565(18) .
C32 C33 1.3900 .
C32 C37 1.3900 .
C33 C34 1.3900 .
C34 C42 1.35(2) .
C34 C35 1.3900 .
C35 C36 1.3900 .
C36 C37 1.3900 .
C36 C38 1.569(15) .
C38 C40 1.525(18) .
C38 C39 1.542(18) .
C38 C41 1.554(17) .
C43 C48 1.49(3) .
C43 C44 1.55(4) .
C44 C45 1.51(4) .
C45 C46 1.534(18) .
C46 C47 1.532(18) .
C47 C48 1.54(3) .
C49 C50 1.45(3) .
C50 C51 1.3900 .
C50 C55 1.3900 .
C51 C52 1.3900 .
C52 C53 1.3900 .
C52 C56 1.569(14) .
C53 C54 1.3900 .
C54 C55 1.3900 .
C54 C60 1.51(2) .
C56 C57 1.540(17) .
C56 C58 1.558(16) .
C56 C59 1.560(17) .
C61 C62 1.545(15) .
C61 Cd5 2.634(15) 3_454
C62 C63 1.3900 .
C62 C67 1.3900 .
C63 C64 1.3900 .
C64 C65 1.3900 .
C64 C68 1.515(15) .
C65 C66 1.3900 .
C66 C67 1.3900 .
C66 C72 1.54(2) .
C68 C70 1.519(18) .
C68 C69 1.522(17) .
C68 C71 1.557(17) .
C75 C74 1.533(17) .
C75 C76 1.545(17) .
C73 C78 1.516(13) .
C73 C74 1.52(3) .
C76 C77 1.46(3) .
C77 C78 1.48(3) .
C79 C80 1.45(2) .
C80 C81 1.3900 .
C80 C85 1.3900 .
C81 C82 1.3900 .
C82 C83 1.3900 .
C82 C86 1.563(16) .
C83 C84 1.3900 .
C84 C85 1.3900 .
C84 C90 1.511(17) .
C86 C88 1.532(13) .
C86 C87 1.555(18) .
C86 C89 1.566(17) .
C91 C92 1.50(2) .
C92 C93 1.3900 .
C92 C97 1.3900 .
C93 C94 1.3900 .
C94 C95 1.3900 .
C94 C102 1.40(2) .
C95 C96 1.3900 .
C96 C97 1.3900 .
C96 C98 1.562(13) .
C99 C98 1.535(17) .
C98 C100 1.521(18) .
C98 C101 1.529(17) .
C104 C103 1.51(3) .
C104 C105 1.571(17) .
C106 C105 1.520(18) .
C106 C107 1.58(2) .
C107 C108 1.52(3) .
C109 C110 1.553(17) .
C103 C108 1.46(3) .
C110 C111 1.3900 .
C110 C115 1.3900 .
C111 C112 1.3900 .
C112 C113 1.3900 .
C112 C116 1.540(17) .
C113 C114 1.3900 .
C114 C115 1.3900 .
C114 C120 1.47(2) .
C117 C116 1.537(18) .
C116 C119 1.517(18) .
C116 C118 1.550(17) .
N9 C123 1.412(16) .
N9 C122 1.413(17) .
N9 C121 1.424(17) .
N10 C125 1.50(2) .
N10 C124 1.509(19) .
N10 C126 1.52(2) .
N11 C127 1.405(15) .
N11 C128 1.431(16) .
N11 C129 1.435(16) .
O27 C127 1.212(17) .
N12 C131 1.420(18) .
N12 C130 1.425(18) .
N12 C132 1.429(17) .
